data_7225974
loop_
_publ_author_name
'Wang, Duo-Zhi'
'Fan, Jian-Zhong'
'Jia, Dianzeng'
'Du, Ceng-Ceng'

_publ_section_title
;
 Zinc and cadmium complexes based on
 bis-(1H-tetrazol-5-ylmethyl/ylethyl)-amine ligands: structures and
 photoluminescence properties
;
_journal_issue 35
_journal_name_full CrystEngComm
_journal_page_first 6708
_journal_paper_doi 10.1039/C6CE01311B
_journal_volume 18
_journal_year 2016
_chemical_formula_sum 'C8 H22 Mn2 N18 O6'
_chemical_formula_weight 576.32
_chemical_name_systematic
; 
 ? 
;
_space_group_IT_number 14
_symmetry_cell_setting monoclinic
_symmetry_space_group_name_Hall '-P 2yn'
_symmetry_space_group_name_H-M 'P 1 21/n 1'
_atom_sites_solution_hydrogens geom
_atom_sites_solution_primary direct
_atom_sites_solution_secondary difmap
_audit_creation_method SHELXL-97
_audit_update_record
;
2015-09-12 deposited with the CCDC.
2016-07-19 downloaded from the CCDC.
;
_cell_angle_alpha 90.00
_cell_angle_beta 100.987(2)
_cell_angle_gamma 90.00
_cell_formula_units_Z 2
_cell_length_a 7.7738(5)
_cell_length_b 14.0313(9)
_cell_length_c 10.2395(7)
_cell_measurement_reflns_used 2505
_cell_measurement_temperature 296(2)
_cell_measurement_theta_max 25.47
_cell_measurement_theta_min 2.49
_cell_volume 1096.42(12)
_computing_structure_refinement 'SHELXL-97 (Sheldrick, 1997)'
_computing_structure_solution 'SHELXS-97 (Sheldrick, 1990)'
_diffrn_ambient_temperature 296(2)
_diffrn_measured_fraction_theta_full 0.999
_diffrn_measured_fraction_theta_max 0.999
_diffrn_measurement_device_type CCD
_diffrn_radiation_monochromator graphite
_diffrn_radiation_source 'fine-focus sealed tube'
_diffrn_radiation_type MoK\a
_diffrn_radiation_wavelength 0.71073
_diffrn_reflns_av_R_equivalents 0.0261
_diffrn_reflns_av_sigmaI/netI 0.0247
_diffrn_reflns_limit_h_max 9
_diffrn_reflns_limit_h_min -8
_diffrn_reflns_limit_k_max 12
_diffrn_reflns_limit_k_min -16
_diffrn_reflns_limit_l_max 12
_diffrn_reflns_limit_l_min -12
_diffrn_reflns_number 7134
_diffrn_reflns_theta_full 25.51
_diffrn_reflns_theta_max 25.51
_diffrn_reflns_theta_min 2.49
_exptl_absorpt_coefficient_mu 1.221
_exptl_absorpt_correction_T_max 0.8102
_exptl_absorpt_correction_T_min 0.7750
_exptl_absorpt_correction_type multi-scan
_exptl_absorpt_process_details sadabs
_exptl_crystal_colour colorless
_exptl_crystal_density_diffrn 1.746
_exptl_crystal_density_method 'not measured'
_exptl_crystal_description block
_exptl_crystal_F_000 588
_exptl_crystal_size_max 0.22
_exptl_crystal_size_mid 0.20
_exptl_crystal_size_min 0.18
_refine_diff_density_max 0.914
_refine_diff_density_min -0.452
_refine_diff_density_rms 0.059
_refine_ls_extinction_method none
_refine_ls_goodness_of_fit_ref 1.049
_refine_ls_hydrogen_treatment mixed
_refine_ls_matrix_type full
_refine_ls_number_parameters 183
_refine_ls_number_reflns 2038
_refine_ls_number_restraints 10
_refine_ls_restrained_S_all 1.049
_refine_ls_R_factor_all 0.0402
_refine_ls_R_factor_gt 0.0326
_refine_ls_shift/su_max 0.001
_refine_ls_shift/su_mean 0.000
_refine_ls_structure_factor_coef Fsqd
_refine_ls_weighting_details 'calc w=1/[\s^2^(Fo^2^)+(0.0359P)^2^+1.0165P] where P=(Fo^2^+2Fc^2^)/3'
_refine_ls_weighting_scheme calc
_refine_ls_wR_factor_gt 0.0777
_refine_ls_wR_factor_ref 0.0821
_reflns_number_gt 1733
_reflns_number_total 2038
_reflns_threshold_expression >2sigma(I)
_cod_data_source_file c6ce01311b3.cif
_cod_data_source_block 1
_cod_depositor_comments 'Adding full bibliography for 7225972--7225980.cif.'
_cod_original_sg_symbol_H-M P2(1)/n
_cod_database_code 7225974

loop_
_symmetry_equiv_pos_as_xyz
'x, y, z'
'-x+1/2, y+1/2, -z+1/2'
'-x, -y, -z'
'x-1/2, -y-1/2, z-1/2'

loop_
_atom_site_label
_atom_site_type_symbol
_atom_site_fract_x
_atom_site_fract_y
_atom_site_fract_z
_atom_site_U_iso_or_equiv
_atom_site_adp_type
_atom_site_occupancy
_atom_site_symmetry_multiplicity
_atom_site_calc_flag
_atom_site_refinement_flags
H4B H 0.123(6) 0.742(3) 0.771(4) 0.095(15) Uiso 1 1 d .
H4A H 0.004(5) 0.706(2) 0.877(4) 0.061(10) Uiso 1 1 d .
C1 C 0.5139(3) 0.59415(19) 0.8863(2) 0.0312(6) Uani 1 1 d .
C2 C 0.3705(4) 0.6613(2) 0.9020(3) 0.0413(7) Uani 1 1 d .
H2C H 0.3696 0.6708 0.9957 0.050 Uiso 1 1 calc R
H2D H 0.3897 0.7226 0.8633 0.050 Uiso 1 1 calc R
C3 C 0.0749(3) 0.35059(18) 0.3062(3) 0.0295(6) Uani 1 1 d .
C4 C 0.0585(4) 0.6867(2) 0.8071(3) 0.0466(8) Uani 1 1 d .
Mn1 Mn 0.23430(5) 0.52175(3) 0.65774(3) 0.02556(14) Uani 1 1 d .
N1 N 0.4969(3) 0.53035(15) 0.7884(2) 0.0304(5) Uani 1 1 d .
N2 N 0.6508(3) 0.48338(18) 0.8076(2) 0.0418(6) Uani 1 1 d .
N3 N 0.7549(3) 0.5191(2) 0.9132(3) 0.0493(7) Uani 1 1 d .
N4 N 0.6708(3) 0.58926(19) 0.9648(2) 0.0423(6) Uani 1 1 d .
N5 N 0.2023(3) 0.6216(2) 0.8351(3) 0.0502(7) Uani 1 1 d D
H1N H 0.155(4) 0.592(2) 0.905(3) 0.060 Uiso 1 1 d D
N6 N 0.2385(3) 0.31892(15) 0.3408(2) 0.0322(5) Uani 1 1 d .
N7 N 0.3099(3) 0.37023(16) 0.4481(2) 0.0306(5) Uani 1 1 d .
N8 N 0.1922(3) 0.42984(15) 0.4764(2) 0.0282(5) Uani 1 1 d .
N9 N -0.0410(3) 0.58117(15) 0.6122(2) 0.0287(5) Uani 1 1 d .
O1 O 0.1819(3) 0.39615(16) 0.76720(19) 0.0421(5) Uani 1 1 d D
H1A H 0.075(3) 0.381(3) 0.756(3) 0.063 Uiso 1 1 d D
H1B H 0.219(5) 0.396(3) 0.8490(19) 0.063 Uiso 1 1 d D
O2 O 0.3212(3) 0.64150(16) 0.5499(2) 0.0446(5) Uani 1 1 d D
H2A H 0.426(3) 0.640(3) 0.542(4) 0.067 Uiso 1 1 d D
H2B H 0.270(5) 0.651(3) 0.473(2) 0.067 Uiso 1 1 d D
O1W O 0.8426(3) 0.33947(15) 0.7105(2) 0.0412(5) Uani 1 1 d D
H1WA H 0.787(4) 0.384(2) 0.741(3) 0.062 Uiso 1 1 d D
H1WB H 0.826(5) 0.2887(18) 0.750(3) 0.062 Uiso 1 1 d D

loop_
_atom_site_aniso_label
_atom_site_aniso_U_11
_atom_site_aniso_U_22
_atom_site_aniso_U_33
_atom_site_aniso_U_23
_atom_site_aniso_U_13
_atom_site_aniso_U_12
C1 0.0271(14) 0.0393(15) 0.0246(13) 0.0026(11) -0.0017(11) -0.0060(11)
C2 0.0351(16) 0.0440(17) 0.0406(16) -0.0092(13) -0.0038(13) -0.0045(13)
C3 0.0248(14) 0.0325(14) 0.0308(13) -0.0051(11) 0.0042(11) 0.0014(10)
C4 0.0310(17) 0.054(2) 0.0500(19) -0.0243(16) -0.0043(14) 0.0086(14)
Mn1 0.0203(2) 0.0326(2) 0.0219(2) -0.00418(15) -0.00096(14) 0.00134(15)
N1 0.0219(11) 0.0394(13) 0.0279(11) 0.0029(9) -0.0007(9) 0.0015(9)
N2 0.0317(14) 0.0502(15) 0.0405(13) 0.0024(11) -0.0009(11) 0.0062(11)
N3 0.0343(15) 0.0640(18) 0.0433(15) 0.0010(13) -0.0082(12) 0.0055(12)
N4 0.0327(14) 0.0570(16) 0.0323(12) -0.0005(11) -0.0061(10) -0.0008(11)
N5 0.0333(14) 0.0667(19) 0.0444(15) -0.0250(13) -0.0081(11) 0.0083(13)
N6 0.0253(12) 0.0330(12) 0.0373(12) -0.0070(10) 0.0031(10) 0.0018(9)
N7 0.0240(11) 0.0362(12) 0.0303(11) -0.0024(9) 0.0017(9) 0.0030(9)
N8 0.0225(11) 0.0370(12) 0.0235(10) -0.0020(9) 0.0001(8) 0.0011(9)
N9 0.0212(11) 0.0365(12) 0.0267(11) -0.0077(9) 0.0006(9) 0.0023(9)
O1 0.0383(12) 0.0546(13) 0.0304(10) 0.0039(9) -0.0015(9) -0.0113(10)
O2 0.0285(11) 0.0554(13) 0.0465(12) 0.0137(10) -0.0016(10) -0.0037(10)
O1W 0.0393(12) 0.0383(12) 0.0454(12) 0.0077(9) 0.0067(9) -0.0048(9)

loop_
_atom_type_symbol
_atom_type_description
_atom_type_scat_dispersion_real
_atom_type_scat_dispersion_imag
_atom_type_scat_source
C C 0.0033 0.0016 'International Tables Vol C Tables 4.2.6.8 and 6.1.1.4'
H H 0.0000 0.0000 'International Tables Vol C Tables 4.2.6.8 and 6.1.1.4'
N N 0.0061 0.0033 'International Tables Vol C Tables 4.2.6.8 and 6.1.1.4'
O O 0.0106 0.0060 'International Tables Vol C Tables 4.2.6.8 and 6.1.1.4'
Mn Mn 0.3368 0.7283 'International Tables Vol C Tables 4.2.6.8 and 6.1.1.4'

loop_
_geom_angle_atom_site_label_1
_geom_angle_atom_site_label_2
_geom_angle_atom_site_label_3
_geom_angle
_geom_angle_site_symmetry_1
_geom_angle_site_symmetry_3
N4 C1 N1 111.6(2) . .
N4 C1 C2 125.9(2) . .
N1 C1 C2 122.5(2) . .
N5 C2 C1 109.1(2) . .
N9 C3 N6 111.5(2) 3_566 .
N9 C3 C4 123.2(2) 3_566 3_566
N6 C3 C4 125.2(2) . 3_566
N5 C4 C3 109.4(2) . 3_566
O1 Mn1 O2 172.71(8) . .
O1 Mn1 N1 88.54(8) . .
O2 Mn1 N1 85.72(8) . .
O1 Mn1 N8 87.04(8) . .
O2 Mn1 N8 91.97(8) . .
N1 Mn1 N8 120.29(8) . .
O1 Mn1 N9 98.19(8) . .
O2 Mn1 N9 89.07(8) . .
N1 Mn1 N9 146.06(8) . .
N8 Mn1 N9 93.35(7) . .
O1 Mn1 N5 91.55(10) . .
O2 Mn1 N5 91.17(10) . .
N1 Mn1 N5 73.86(9) . .
N8 Mn1 N5 165.70(9) . .
N9 Mn1 N5 72.75(8) . .
C1 N1 N2 105.1(2) . .
C1 N1 Mn1 115.97(17) . .
N2 N1 Mn1 138.63(18) . .
N3 N2 N1 108.9(2) . .
N2 N3 N4 109.3(2) . .
C1 N4 N3 105.0(2) . .
C4 N5 C2 116.4(3) . .
C4 N5 Mn1 114.87(19) . .
C2 N5 Mn1 111.86(19) . .
C3 N6 N7 105.3(2) . .
N8 N7 N6 109.0(2) . .
N7 N8 N9 109.48(19) . 3_566
N7 N8 Mn1 123.63(16) . .
N9 N8 Mn1 126.56(16) 3_566 .
C3 N9 N8 104.7(2) 3_566 3_566
C3 N9 Mn1 115.40(16) 3_566 .
N8 N9 Mn1 139.94(16) 3_566 .

loop_
_geom_bond_atom_site_label_1
_geom_bond_atom_site_label_2
_geom_bond_distance
_geom_bond_site_symmetry_2
C1 N4 1.328(3) .
C1 N1 1.332(3) .
C1 C2 1.492(4) .
C2 N5 1.466(4) .
C3 N9 1.330(3) 3_566
C3 N6 1.330(3) .
C3 C4 1.496(4) 3_566
C4 N5 1.429(4) .
C4 C3 1.496(4) 3_566
Mn1 O1 2.168(2) .
Mn1 O2 2.187(2) .
Mn1 N1 2.221(2) .
Mn1 N8 2.233(2) .
Mn1 N9 2.261(2) .
Mn1 N5 2.344(2) .
N1 N2 1.347(3) .
N2 N3 1.319(3) .
N3 N4 1.345(4) .
N6 N7 1.342(3) .
N7 N8 1.312(3) .
N8 N9 1.350(3) 3_566
N9 C3 1.330(3) 3_566
N9 N8 1.350(3) 3_566
